data_2243798
loop_
_publ_author_name
'Naghiyev, Farid N.'
'Tereshina, Tatiana A.'
'Khrustalev, Victor N.'
'Akkurt, Mehmet'
'Rzayev, Rovnag M.'
'Akobirshoeva, Anzurat A.'
'Mamedov, \.Ibrahim G.'

_publ_section_title
;
 Crystal structure and Hirshfeld surface analysis of
 6-amino-8-(2,6-dichlorophenyl)-1,3,4,8-tetrahydro-2<i>H</i>-pyrido[1,2-<i>a</i>]pyrimidine-7,9-dicarbonitrile
;
_journal_coeditor_code WM5605
_journal_issue 5
_journal_name_full 'Acta Crystallographica Section E'
_journal_page_first 516
_journal_page_last 521
_journal_paper_doi 10.1107/S2056989021003583
_journal_volume 77
_journal_year 2021
_chemical_absolute_configuration ad
_chemical_formula_iupac 'C16 H13 Cl2 N5'
_chemical_formula_moiety 'C16 H13 Cl2 N5'
_chemical_formula_sum 'C16 H13 Cl2 N5'
_chemical_formula_weight 346.21
_chemical_name_systematic
6-Amino-8-(2,6-dichlorophenyl)-1,3,4,8-tetrahydro-2<i>H</i>-pyrido[1,2-<i>a</i>]pyrimidine-7,9-dicarbonitrile
_space_group_crystal_system monoclinic
_space_group_IT_number 9
_space_group_name_Hall 'C -2yc'
_space_group_name_H-M_alt 'C 1 c 1'
_atom_sites_solution_hydrogens mixed
_atom_sites_solution_primary difmap
_atom_sites_solution_secondary difmap
_audit_creation_method SHELXL-2013
_cell_angle_alpha 90
_cell_angle_beta 90.7364(9)
_cell_angle_gamma 90
_cell_formula_units_Z 4
_cell_length_a 8.6598(2)
_cell_length_b 16.0275(5)
_cell_length_c 11.6590(3)
_cell_measurement_reflns_used 4611
_cell_measurement_temperature 100(2)
_cell_measurement_theta_max 32.24
_cell_measurement_theta_min 2.54
_cell_volume 1618.08(8)
_computing_cell_refinement
;
SAINT (Bruker, 2013)
;
_computing_data_collection
;
APEX3 (Bruker, 2018)
;
_computing_data_reduction
;
SAINT (Bruker, 2013)
;
_computing_molecular_graphics
;
ORTEP-3 for Windows (Farrugia, 2012)
;
_computing_publication_material
;
PLATON (Spek, 2020)
;
_computing_structure_refinement
;
<i>SHELXL2018/3</i> (Sheldrick, 2015b)
;
_computing_structure_solution
;
<i>SHELXT2014/5</i> (Sheldrick, 2015a)
;
_diffrn_ambient_temperature 100(2)
_diffrn_measured_fraction_theta_full 1.000
_diffrn_measured_fraction_theta_max 1.000
_diffrn_measurement_device_type 'Bruker D8 QUEST PHOTON-III CCD'
_diffrn_measurement_method '\f and \w scans'
_diffrn_radiation_type MoK\a
_diffrn_radiation_wavelength 0.71073
_diffrn_reflns_av_R_equivalents 0.0636
_diffrn_reflns_av_unetI/netI 0.0661
_diffrn_reflns_limit_h_max 13
_diffrn_reflns_limit_h_min -13
_diffrn_reflns_limit_k_max 24
_diffrn_reflns_limit_k_min -24
_diffrn_reflns_limit_l_max 17
_diffrn_reflns_limit_l_min -17
_diffrn_reflns_number 21346
_diffrn_reflns_theta_full 25.242
_diffrn_reflns_theta_max 32.575
_diffrn_reflns_theta_min 2.542
_exptl_absorpt_coefficient_mu 0.407
_exptl_absorpt_correction_T_max 0.980
_exptl_absorpt_correction_T_min 0.880
_exptl_absorpt_correction_type multi-scan
_exptl_absorpt_process_details
;
(SADABS; Krause <i>et al.,</i> 2015)
;
_exptl_crystal_colour colourless
_exptl_crystal_density_diffrn 1.421
_exptl_crystal_description needle
_exptl_crystal_F_000 712
_exptl_crystal_size_max 0.30
_exptl_crystal_size_mid 0.03
_exptl_crystal_size_min 0.03
_refine_diff_density_max 0.254
_refine_diff_density_min -0.323
_refine_ls_abs_structure_details
;
Flack <i>x</i> determined using 1774 quotients
[(<i>I</i>^+^)-(<i>I</i>^-^)]/[(<i>I</i>^+^)+(<i>I</i>^-^)]
(Parsons et al., 2013).
;
_refine_ls_abs_structure_Flack 0.27(3)
_refine_ls_extinction_method none
_refine_ls_goodness_of_fit_ref 1.025
_refine_ls_hydrogen_treatment mixed
_refine_ls_matrix_type full
_refine_ls_number_parameters 217
_refine_ls_number_reflns 5861
_refine_ls_number_restraints 2
_refine_ls_restrained_S_all 1.025
_refine_ls_R_factor_all 0.0720
_refine_ls_R_factor_gt 0.0443
_refine_ls_shift/su_max 0.000
_refine_ls_shift/su_mean 0.000
_refine_ls_structure_factor_coef Fsqd
_refine_ls_weighting_details 'w=1/[\s^2^(Fo^2^)+(0.0315P)^2^+0.2854P] where P=(Fo^2^+2Fc^2^)/3'
_refine_ls_weighting_scheme calc
_refine_ls_wR_factor_gt 0.0785
_refine_ls_wR_factor_ref 0.0895
_reflns_number_gt 4528
_reflns_number_total 5861
_reflns_threshold_expression 'I > 2\s(I)'
_cod_data_source_file wm5605sup1.cif
_cod_data_source_block I
_cod_original_sg_symbol_H-M 'C c'
_cod_database_code 2243798
_shelx_space_group_comment
;
The symmetry employed for this shelxl refinement is uniquely defined
by the following loop, which should always be used as a source of
symmetry information in preference to the above space-group names.
They are only intended as comments.
;
_shelx_estimated_absorpt_t_min 0.888
_shelx_estimated_absorpt_t_max 0.988
_shelxl_version_number .2013

loop_
_space_group_symop_operation_xyz
'x, y, z'
'x, -y, z+1/2'
'x+1/2, y+1/2, z'
'x+1/2, -y+1/2, z+1/2'

loop_
_atom_site_type_symbol
_atom_site_label
_atom_site_fract_x
_atom_site_fract_y
_atom_site_fract_z
_atom_site_U_iso_or_equiv
_atom_site_adp_type
_atom_site_calc_flag
_atom_site_occupancy
_atom_site_disorder_assembly
_atom_site_disorder_group
Cl Cl1 0.48473(9) 0.76604(6) 0.16871(7) 0.0429(2) Uani d 1 . .
Cl Cl2 0.69787(9) 0.56058(4) 0.51124(7) 0.03080(17) Uani d 1 . .
N N1 0.5635(3) 0.75406(14) 0.7250(2) 0.0199(5) Uani d 1 . .
H H1 0.604(4) 0.801(2) 0.709(3) 0.024 Uiso d 1 . .
C C2 0.5218(3) 0.73373(16) 0.8418(2) 0.0207(5) Uani d 1 . .
H H2A 0.4154 0.7528 0.8576 0.025 Uiso calc 1 . .
H H2B 0.5934 0.7611 0.8969 0.025 Uiso calc 1 . .
C C3 0.5326(4) 0.63931(17) 0.8531(2) 0.0248(6) Uani d 1 . .
H H3A 0.6392 0.6206 0.8373 0.030 Uiso calc 1 . .
H H3B 0.5064 0.6222 0.9321 0.030 Uiso calc 1 . .
C C4 0.4209(3) 0.59988(16) 0.7681(2) 0.0218(5) Uani d 1 . .
H H4A 0.4471 0.5401 0.7595 0.026 Uiso calc 1 . .
H H4B 0.3151 0.6033 0.7990 0.026 Uiso calc 1 . .
N N5 0.4232(3) 0.64027(13) 0.65394(19) 0.0167(4) Uani d 1 . .
C C6 0.3418(3) 0.60234(14) 0.5649(2) 0.0163(5) Uani d 1 . .
N N6 0.2511(3) 0.53821(15) 0.5930(2) 0.0236(5) Uani d 1 . .
H H6A 0.214(4) 0.506(2) 0.541(3) 0.028 Uiso d 1 . .
H H6B 0.238(4) 0.522(2) 0.661(3) 0.028 Uiso d 1 . .
C C7 0.3535(3) 0.63028(15) 0.4540(2) 0.0155(5) Uani d 1 . .
C C8 0.4667(3) 0.69614(15) 0.4164(2) 0.0167(5) Uani d 1 . .
H H8 0.4066 0.7379 0.3704 0.020 Uiso calc 1 . .
C C9 0.5266(3) 0.74104(16) 0.5222(2) 0.0179(5) Uani d 1 . .
C C9A 0.5062(3) 0.71289(15) 0.6322(2) 0.0161(5) Uani d 1 . .
C C10 0.2600(3) 0.59393(15) 0.3682(2) 0.0147(5) Uani d 1 . .
N N10 0.1851(3) 0.56730(13) 0.2941(2) 0.0194(5) Uani d 1 . .
C C11 0.5914(3) 0.66149(18) 0.3380(3) 0.0200(5) Uani d 1 . .
C C12 0.6051(3) 0.6880(2) 0.2246(3) 0.0283(6) Uani d 1 . .
C C13 0.7126(4) 0.6549(3) 0.1492(3) 0.0375(8) Uani d 1 . .
H H13 0.7167 0.6742 0.0723 0.045 Uiso calc 1 . .
C C14 0.8127(4) 0.5940(2) 0.1873(3) 0.0383(8) Uani d 1 . .
H H14 0.8869 0.5715 0.1367 0.046 Uiso calc 1 . .
C C15 0.8058(3) 0.56565(19) 0.2989(3) 0.0314(7) Uani d 1 . .
H H15 0.8746 0.5235 0.3254 0.038 Uiso calc 1 . .
C C16 0.6971(3) 0.59938(18) 0.3718(3) 0.0240(6) Uani d 1 . .
C C17 0.5995(3) 0.81835(17) 0.5040(2) 0.0228(6) Uani d 1 . .
N N17 0.6562(4) 0.88151(16) 0.4841(2) 0.0362(7) Uani d 1 . .

loop_
_atom_site_aniso_label
_atom_site_aniso_U_11
_atom_site_aniso_U_22
_atom_site_aniso_U_33
_atom_site_aniso_U_12
_atom_site_aniso_U_13
_atom_site_aniso_U_23
Cl1 0.0391(4) 0.0681(6) 0.0215(4) -0.0012(4) 0.0009(3) 0.0190(4)
Cl2 0.0305(4) 0.0267(3) 0.0353(4) 0.0081(3) 0.0050(3) 0.0077(3)
N1 0.0294(12) 0.0147(10) 0.0156(11) -0.0072(9) 0.0006(9) 0.0002(8)
C2 0.0278(14) 0.0215(13) 0.0127(12) -0.0055(10) -0.0012(10) -0.0013(10)
C3 0.0353(16) 0.0207(13) 0.0180(14) -0.0050(11) -0.0071(12) 0.0033(10)
C4 0.0328(14) 0.0189(12) 0.0136(13) -0.0088(11) -0.0029(11) 0.0027(9)
N5 0.0237(11) 0.0145(10) 0.0120(10) -0.0050(8) 0.0000(8) 0.0003(7)
C6 0.0200(12) 0.0127(10) 0.0161(12) -0.0016(9) -0.0006(9) -0.0018(9)
N6 0.0354(13) 0.0211(11) 0.0142(11) -0.0141(10) -0.0024(10) 0.0009(9)
C7 0.0179(11) 0.0150(11) 0.0137(12) -0.0006(9) 0.0007(9) -0.0013(9)
C8 0.0216(13) 0.0135(10) 0.0151(12) -0.0022(9) 0.0001(10) 0.0002(9)
C9 0.0242(13) 0.0149(11) 0.0148(13) -0.0040(9) 0.0029(10) -0.0025(9)
C9A 0.0189(12) 0.0131(10) 0.0163(12) -0.0025(9) 0.0001(9) -0.0007(9)
C10 0.0179(11) 0.0123(10) 0.0140(12) 0.0010(9) 0.0034(9) 0.0018(8)
N10 0.0226(11) 0.0193(11) 0.0163(12) 0.0030(9) -0.0013(9) -0.0016(8)
C11 0.0220(12) 0.0199(11) 0.0181(12) -0.0082(9) 0.0022(10) -0.0051(9)
C12 0.0257(15) 0.0417(17) 0.0175(15) -0.0130(13) 0.0008(11) -0.0018(12)
C13 0.0281(16) 0.067(2) 0.0179(15) -0.0197(16) 0.0048(12) -0.0117(15)
C14 0.0248(15) 0.053(2) 0.038(2) -0.0131(15) 0.0123(13) -0.0255(16)
C15 0.0214(14) 0.0300(15) 0.043(2) -0.0064(12) 0.0079(13) -0.0150(14)
C16 0.0228(14) 0.0229(13) 0.0264(15) -0.0039(10) 0.0037(11) -0.0039(11)
C17 0.0329(15) 0.0213(12) 0.0144(13) -0.0073(11) 0.0054(11) -0.0053(10)
N17 0.064(2) 0.0259(12) 0.0189(13) -0.0208(13) 0.0093(12) -0.0046(10)

loop_
_atom_type_symbol
_atom_type_description
_atom_type_scat_dispersion_real
_atom_type_scat_dispersion_imag
_atom_type_scat_source
C C 0.0033 0.0016 'International Tables Vol C Tables 4.2.6.8 and 6.1.1.4'
H H 0.0000 0.0000 'International Tables Vol C Tables 4.2.6.8 and 6.1.1.4'
N N 0.0061 0.0033 'International Tables Vol C Tables 4.2.6.8 and 6.1.1.4'
Cl Cl 0.1484 0.1585 'International Tables Vol C Tables 4.2.6.8 and 6.1.1.4'

loop_
_geom_angle_atom_site_label_1
_geom_angle_atom_site_label_2
_geom_angle_atom_site_label_3
_geom_angle_site_symmetry_1
_geom_angle_site_symmetry_3
_geom_angle
_geom_angle_publ_flag
C9A N1 C2 . . 123.1(2) ?
C9A N1 H1 . . 114(2) ?
C2 N1 H1 . . 121(2) ?
N1 C2 C3 . . 106.8(2) ?
N1 C2 H2A . . 110.4 ?
C3 C2 H2A . . 110.4 ?
N1 C2 H2B . . 110.4 ?
C3 C2 H2B . . 110.4 ?
H2A C2 H2B . . 108.6 ?
C4 C3 C2 . . 108.7(2) ?
C4 C3 H3A . . 110.0 ?
C2 C3 H3A . . 110.0 ?
C4 C3 H3B . . 110.0 ?
C2 C3 H3B . . 110.0 ?
H3A C3 H3B . . 108.3 ?
N5 C4 C3 . . 113.0(2) ?
N5 C4 H4A . . 109.0 ?
C3 C4 H4A . . 109.0 ?
N5 C4 H4B . . 109.0 ?
C3 C4 H4B . . 109.0 ?
H4A C4 H4B . . 107.8 ?
C6 N5 C9A . . 119.3(2) ?
C6 N5 C4 . . 117.9(2) ?
C9A N5 C4 . . 122.8(2) ?
N6 C6 C7 . . 122.1(2) ?
N6 C6 N5 . . 116.6(2) ?
C7 C6 N5 . . 121.2(2) ?
C6 N6 H6A . . 120(2) ?
C6 N6 H6B . . 124(2) ?
H6A N6 H6B . . 115(3) ?
C6 C7 C10 . . 119.1(2) ?
C6 C7 C8 . . 123.9(2) ?
C10 C7 C8 . . 117.0(2) ?
C7 C8 C9 . . 108.2(2) ?
C7 C8 C11 . . 112.7(2) ?
C9 C8 C11 . . 115.0(2) ?
C7 C8 H8 . . 106.8 ?
C9 C8 H8 . . 106.8 ?
C11 C8 H8 . . 106.8 ?
C9A C9 C17 . . 119.5(2) ?
C9A C9 C8 . . 123.9(2) ?
C17 C9 C8 . . 116.4(2) ?
N1 C9A C9 . . 122.4(2) ?
N1 C9A N5 . . 116.5(2) ?
C9 C9A N5 . . 121.1(2) ?
N10 C10 C7 . . 176.6(3) ?
C12 C11 C16 . . 114.7(3) ?
C12 C11 C8 . . 121.7(3) ?
C16 C11 C8 . . 123.5(3) ?
C13 C12 C11 . . 123.2(3) ?
C13 C12 Cl1 . . 115.9(3) ?
C11 C12 Cl1 . . 120.8(2) ?
C14 C13 C12 . . 119.3(3) ?
C14 C13 H13 . . 120.3 ?
C12 C13 H13 . . 120.3 ?
C13 C14 C15 . . 120.2(3) ?
C13 C14 H14 . . 119.9 ?
C15 C14 H14 . . 119.9 ?
C14 C15 C16 . . 119.2(3) ?
C14 C15 H15 . . 120.4 ?
C16 C15 H15 . . 120.4 ?
C15 C16 C11 . . 123.3(3) ?
C15 C16 Cl2 . . 116.0(3) ?
C11 C16 Cl2 . . 120.6(2) ?
N17 C17 C9 . . 176.9(3) ?

loop_
_geom_bond_atom_site_label_1
_geom_bond_atom_site_label_2
_geom_bond_site_symmetry_2
_geom_bond_distance
_geom_bond_publ_flag
Cl1 C12 . 1.749(4) ?
Cl2 C16 . 1.741(3) ?
N1 C9A . 1.355(3) ?
N1 C2 . 1.451(3) ?
N1 H1 . 0.85(3) ?
C2 C3 . 1.522(4) ?
C2 H2A . 0.9900 ?
C2 H2B . 0.9900 ?
C3 C4 . 1.514(4) ?
C3 H3A . 0.9900 ?
C3 H3B . 0.9900 ?
C4 N5 . 1.481(3) ?
C4 H4A . 0.9900 ?
C4 H4B . 0.9900 ?
N5 C6 . 1.387(3) ?
N5 C9A . 1.393(3) ?
C6 N6 . 1.337(3) ?
C6 C7 . 1.373(4) ?
N6 H6A . 0.85(4) ?
N6 H6B . 0.85(4) ?
C7 C10 . 1.406(4) ?
C7 C8 . 1.509(3) ?
C8 C9 . 1.514(4) ?
C8 C11 . 1.529(4) ?
C8 H8 . 1.0000 ?
C9 C9A . 1.373(4) ?
C9 C17 . 1.408(4) ?
C10 N10 . 1.155(3) ?
C11 C12 . 1.395(4) ?
C11 C16 . 1.405(4) ?
C12 C13 . 1.392(4) ?
C13 C14 . 1.375(5) ?
C13 H13 . 0.9500 ?
C14 C15 . 1.380(5) ?
C14 H14 . 0.9500 ?
C15 C16 . 1.385(4) ?
C15 H15 . 0.9500 ?
C17 N17 . 1.150(3) ?

loop_
_geom_hbond_atom_site_label_D
_geom_hbond_atom_site_label_H
_geom_hbond_atom_site_label_A
_geom_hbond_site_symmetry_A
_geom_hbond_distance_DH
_geom_hbond_distance_HA
_geom_hbond_distance_DA
_geom_hbond_angle_DHA
_geom_hbond_publ_flag
N1 H1 N10 4_565 0.85(3) 2.43(3) 3.152(3) 143(3) yes
N6 H6A N17 3_445 0.85(4) 2.17(3) 2.927(3) 149(3) yes
N6 H6B N10 2_565 0.85(4) 2.16(4) 2.953(3) 156(3) yes
C4 H4B N17 4_465 0.99 2.59 3.440(4) 144 yes
C2 H2A Cg3 4_465 0.99 2.87 3.653(3) 136 yes

loop_
_geom_torsion_atom_site_label_1
_geom_torsion_atom_site_label_2
_geom_torsion_atom_site_label_3
_geom_torsion_atom_site_label_4
_geom_torsion_site_symmetry_1
_geom_torsion_site_symmetry_2
_geom_torsion_site_symmetry_3
_geom_torsion_site_symmetry_4
_geom_torsion
_geom_torsion_publ_flag
C9A N1 C2 C3 . . . . 46.5(3) ?
N1 C2 C3 C4 . . . . -60.3(3) ?
C2 C3 C4 N5 . . . . 43.2(3) ?
C3 C4 N5 C6 . . . . 171.2(2) ?
C3 C4 N5 C9A . . . . -7.1(4) ?
C9A N5 C6 N6 . . . . -173.0(2) ?
C4 N5 C6 N6 . . . . 8.6(4) ?
C9A N5 C6 C7 . . . . 6.4(4) ?
C4 N5 C6 C7 . . . . -172.0(2) ?
N6 C6 C7 C10 . . . . 4.1(4) ?
N5 C6 C7 C10 . . . . -175.2(2) ?
N6 C6 C7 C8 . . . . -173.2(2) ?
N5 C6 C7 C8 . . . . 7.4(4) ?
C6 C7 C8 C9 . . . . -16.0(3) ?
C10 C7 C8 C9 . . . . 166.6(2) ?
C6 C7 C8 C11 . . . . 112.3(3) ?
C10 C7 C8 C11 . . . . -65.1(3) ?
C7 C8 C9 C9A . . . . 13.2(3) ?
C11 C8 C9 C9A . . . . -113.8(3) ?
C7 C8 C9 C17 . . . . -163.2(2) ?
C11 C8 C9 C17 . . . . 69.8(3) ?
C2 N1 C9A C9 . . . . 169.2(3) ?
C2 N1 C9A N5 . . . . -10.1(4) ?
C17 C9 C9A N1 . . . . -4.7(4) ?
C8 C9 C9A N1 . . . . 179.0(3) ?
C17 C9 C9A N5 . . . . 174.5(3) ?
C8 C9 C9A N5 . . . . -1.8(4) ?
C6 N5 C9A N1 . . . . 170.2(2) ?
C4 N5 C9A N1 . . . . -11.5(4) ?
C6 N5 C9A C9 . . . . -9.1(4) ?
C4 N5 C9A C9 . . . . 169.2(2) ?
C7 C8 C11 C12 . . . . 116.4(3) ?
C9 C8 C11 C12 . . . . -118.9(3) ?
C7 C8 C11 C16 . . . . -61.5(3) ?
C9 C8 C11 C16 . . . . 63.2(3) ?
C16 C11 C12 C13 . . . . 1.1(4) ?
C8 C11 C12 C13 . . . . -176.9(3) ?
C16 C11 C12 Cl1 . . . . -179.0(2) ?
C8 C11 C12 Cl1 . . . . 3.0(4) ?
C11 C12 C13 C14 . . . . -1.0(5) ?
Cl1 C12 C13 C14 . . . . 179.1(2) ?
C12 C13 C14 C15 . . . . 0.5(5) ?
C13 C14 C15 C16 . . . . -0.2(5) ?
C14 C15 C16 C11 . . . . 0.4(4) ?
C14 C15 C16 Cl2 . . . . -179.4(2) ?
C12 C11 C16 C15 . . . . -0.8(4) ?
C8 C11 C16 C15 . . . . 177.2(3) ?
C12 C11 C16 Cl2 . . . . 179.0(2) ?
C8 C11 C16 Cl2 . . . . -3.1(4) ?

_cod_database_fobs_code 2243798
